data_7717279
loop_
_publ_author_name
'Feng, Zi-Heng'
'Zhu, Qin-Yu'
'Qian, Yin'
'Gao, Xu-Sheng'
'Ren, Xiao-Ming'

_publ_section_title
;
 Spin and dielectric transitions promoted by dimerization of anionic
 radical stacks and volume-conserving motion of cations in an ion-pair
 compound.
;
_journal_issue 46
_journal_name_full 'Dalton transactions (Cambridge, England : 2003)'
_journal_page_first 18542
_journal_page_last 18548
_journal_paper_doi 10.1039/d4dt01719f
_journal_volume 53
_journal_year 2024
_chemical_formula_moiety 'C8 N4 Ni S4, C9 H17 N2'
_chemical_formula_sum 'C17 H17 N6 Ni S4'
_chemical_formula_weight 492.32
_space_group_crystal_system monoclinic
_space_group_IT_number 14
_space_group_name_Hall '-P 2yn'
_space_group_name_H-M_alt 'P 1 21/n 1'
_atom_sites_solution_hydrogens geom
_atom_sites_solution_primary direct
_atom_sites_solution_secondary difmap
_audit_block_doi 10.5517/ccdc.csd.cc27q1xy
_audit_creation_date 2024-10-08
_audit_creation_method
;
Olex2 1.5
(compiled 2024.02.16 svn.r378c4104 for OlexSys, GUI svn.r6928)
;
_audit_update_record
;
2024-10-08 deposited with the CCDC.	2024-10-21 downloaded from the CCDC.
;
_cell_angle_alpha 90.00
_cell_angle_beta 96.373(2)
_cell_angle_gamma 90.00
_cell_formula_units_Z 4
_cell_length_a 7.1823(4)
_cell_length_b 20.7871(14)
_cell_length_c 15.2194(10)
_cell_measurement_reflns_used 4075
_cell_measurement_temperature 273(2)
_cell_measurement_theta_max 23.78
_cell_measurement_theta_min 2.38
_cell_volume 2258.2(2)
_computing_cell_refinement 'SAINT v8.37A (Bruker, 2015)'
_computing_data_collection 'Bruker SMART'
_computing_data_reduction 'SAINT v8.37A (Bruker, 2015)'
_computing_molecular_graphics 'Olex2 1.5 (Dolomanov et al., 2009)'
_computing_publication_material 'Olex2 1.5 (Dolomanov et al., 2009)'
_computing_structure_refinement 'XL  (Sheldrick, 2008)'
_computing_structure_solution 'SHELXS-97 (Sheldrick, 1990)'
_diffrn_ambient_temperature 273.15
_diffrn_measured_fraction_theta_full 0.995
_diffrn_measured_fraction_theta_max 0.995
_diffrn_measurement_device_type 'CCD area detector'
_diffrn_measurement_method 'phi and omega scans'
_diffrn_radiation_monochromator graphite
_diffrn_radiation_type MoK\a
_diffrn_radiation_wavelength 0.71073
_diffrn_reflns_av_R_equivalents 0.0744
_diffrn_reflns_av_unetI/netI 0.0972
_diffrn_reflns_limit_h_max 9
_diffrn_reflns_limit_h_min -9
_diffrn_reflns_limit_k_max 26
_diffrn_reflns_limit_k_min -22
_diffrn_reflns_limit_l_max 16
_diffrn_reflns_limit_l_min -19
_diffrn_reflns_number 22468
_diffrn_reflns_theta_full 27.54
_diffrn_reflns_theta_max 27.54
_diffrn_reflns_theta_min 2.38
_diffrn_source 'fine-focus sealed tube'
_diffrn_source_current 1.0
_diffrn_source_power 0.05
_diffrn_source_voltage 50.0
_exptl_absorpt_coefficient_mu 1.244
_exptl_absorpt_correction_T_max 0.7456
_exptl_absorpt_correction_T_min 0.6650
_exptl_absorpt_correction_type none
_exptl_absorpt_process_details
;
SADABS-2016/2 (Bruker,2016/2) was used for absorption correction.
wR2(int) was 0.0868 before and 0.0561 after correction.
The Ratio of minimum to maximum transmission is 0.8919.
The \l/2 correction factor is Not present.
;
_exptl_crystal_colour black
_exptl_crystal_colour_primary black
_exptl_crystal_density_diffrn 1.448
_exptl_crystal_density_method 'not measured'
_exptl_crystal_description rod
_exptl_crystal_F_000 1012
_exptl_crystal_size_max 0.15
_exptl_crystal_size_mid 0.09
_exptl_crystal_size_min 0.06
_refine_diff_density_max 0.266
_refine_diff_density_min -0.255
_refine_diff_density_rms 0.054
_refine_ls_extinction_method none
_refine_ls_goodness_of_fit_ref 0.988
_refine_ls_hydrogen_treatment mixed
_refine_ls_matrix_type full
_refine_ls_number_parameters 255
_refine_ls_number_reflns 5184
_refine_ls_number_restraints 0
_refine_ls_restrained_S_all 0.988
_refine_ls_R_factor_all 0.1709
_refine_ls_R_factor_gt 0.0582
_refine_ls_shift/su_max 0.001
_refine_ls_shift/su_mean 0.000
_refine_ls_structure_factor_coef Fsqd
_refine_ls_weighting_details 'calc w=1/[\s^2^(Fo^2^)+(0.0434P)^2^+0.5430P] where P=(Fo^2^+2Fc^2^)/3'
_refine_ls_weighting_scheme calc
_refine_ls_wR_factor_gt 0.0952
_refine_ls_wR_factor_ref 0.1229
_reflns_number_gt 2381
_reflns_number_total 5184
_reflns_threshold_expression >2sigma(I)
_cod_data_source_file d4dt01719f2.cif
_cod_data_source_block 1
_cod_depositor_comments 'Adding full bibliography for 7717279--7717280.cif.'
_cod_database_code 7717279
_olex2_refinement_description
;
1. Fixed Uiso
 At 1.2 times of:
  All C(H) groups, All C(H,H) groups
 At 1.5 times of:
  All C(H,H,H) groups
2.a Secondary CH2 refined with riding coordinates:
 C15(H15A,H15B), C16(H16A,H16B), C12(H12A,H12B), C13(H13A,H13B)
2.b Aromatic/amide H refined with riding coordinates:
 C10(H10), C9(H9), C11(H11)
2.c Idealised Me refined as rotating group:
 C17(H17A,H17B,H17C), C14(H14A,H14B,H14C)
;
_olex2_submission_special_instructions 'No special instructions were received'

loop_
_space_group_symop_id
_space_group_symop_operation_xyz
1 'x, y, z'
2 '-x+1/2, y+1/2, -z+1/2'
3 '-x, -y, -z'
4 'x-1/2, -y-1/2, z-1/2'

loop_
_atom_site_label
_atom_site_type_symbol
_atom_site_fract_x
_atom_site_fract_y
_atom_site_fract_z
_atom_site_U_iso_or_equiv
_atom_site_adp_type
_atom_site_occupancy
_atom_site_symmetry_multiplicity
_atom_site_calc_flag
_atom_site_refinement_flags
_atom_site_disorder_assembly
_atom_site_disorder_group
Ni1 Ni 0.75374(6) 0.50500(2) 0.42809(3) 0.05627(18) Uani 1 1 d . . .
S4 S 0.75280(13) 0.50365(5) 0.56885(6) 0.0625(3) Uani 1 1 d . . .
S1 S 0.77249(13) 0.60798(5) 0.43540(7) 0.0650(3) Uani 1 1 d . . .
S3 S 0.71882(14) 0.40281(5) 0.41875(6) 0.0677(3) Uani 1 1 d . . .
S2 S 0.76265(15) 0.50458(5) 0.28765(7) 0.0717(3) Uani 1 1 d . . .
N5 N 0.7313(6) 0.31465(19) 0.9797(3) 0.0860(11) Uani 1 1 d . . .
N6 N 0.6993(7) 0.2513(2) 0.8684(3) 0.0903(11) Uani 1 1 d . . .
N2 N 0.8039(5) 0.6147(2) 0.1006(3) 0.1024(13) Uani 1 1 d . . .
C2 C 0.7813(5) 0.58420(19) 0.2630(3) 0.0647(10) Uani 1 1 d . . .
C8 C 0.7173(5) 0.4046(2) 0.6814(3) 0.0665(11) Uani 1 1 d . . .
N3 N 0.6613(5) 0.25970(18) 0.5561(3) 0.0965(12) Uani 1 1 d . . .
C6 C 0.7251(4) 0.42412(19) 0.5917(3) 0.0562(9) Uani 1 1 d . . .
C1 C 0.7850(5) 0.62988(19) 0.3274(3) 0.0638(10) Uani 1 1 d . . .
C4 C 0.7925(6) 0.6013(2) 0.1725(3) 0.0773(12) Uani 1 1 d . . .
N4 N 0.7129(5) 0.3873(2) 0.7523(3) 0.1022(13) Uani 1 1 d . . .
C7 C 0.6827(5) 0.3131(2) 0.5430(3) 0.0699(11) Uani 1 1 d . . .
C5 C 0.7097(4) 0.37996(18) 0.5254(3) 0.0589(10) Uani 1 1 d . . .
C3 C 0.7964(6) 0.6968(2) 0.3075(3) 0.0773(12) Uani 1 1 d . . .
N1 N 0.8068(6) 0.7498(2) 0.2906(3) 0.1132(14) Uani 1 1 d . . .
C10 C 0.5351(7) 0.2512(3) 0.9049(4) 0.1005(16) Uani 1 1 d . . .
H10 H 0.4280 0.2279 0.8852 0.121 Uiso 1 1 calc R . .
C9 C 0.8142(7) 0.2896(3) 0.9144(4) 0.0952(15) Uani 1 1 d . . .
H9 H 0.9365 0.2981 0.9032 0.114 Uiso 1 1 calc R . .
C11 C 0.5562(8) 0.2908(3) 0.9739(4) 0.1053(16) Uani 1 1 d . . .
H11 H 0.4662 0.3002 1.0114 0.126 Uiso 1 1 calc R . .
C15 C 0.8187(8) 0.3602(3) 1.0459(4) 0.1217(18) Uani 1 1 d . . .
H15A H 0.9505 0.3640 1.0382 0.146 Uiso 1 1 calc R . .
H15B H 0.8104 0.3425 1.1042 0.146 Uiso 1 1 calc R . .
C17 C 0.7324(9) 0.4588(3) 0.9618(5) 0.164(3) Uani 1 1 d . . .
H17A H 0.8560 0.4585 0.9433 0.246 Uiso 1 1 calc R . .
H17B H 0.6932 0.5024 0.9691 0.246 Uiso 1 1 calc R . .
H17C H 0.6469 0.4380 0.9178 0.246 Uiso 1 1 calc R . .
C16 C 0.7343(10) 0.4260(3) 1.0420(4) 0.164(3) Uani 1 1 d . . .
H16A H 0.6062 0.4225 1.0561 0.197 Uiso 1 1 calc R . .
H16B H 0.8023 0.4520 1.0879 0.197 Uiso 1 1 calc R . .
C14 C 0.7787(8) 0.1122(3) 0.7150(4) 0.141(2) Uani 1 1 d . . .
H14A H 0.7576 0.1376 0.6622 0.211 Uiso 1 1 calc R . .
H14B H 0.7065 0.0733 0.7077 0.211 Uiso 1 1 calc R . .
H14C H 0.9093 0.1016 0.7260 0.211 Uiso 1 1 calc R . .
C12 C 0.7372(9) 0.2152(3) 0.7892(4) 0.1300(19) Uani 1 1 d . . .
H12A H 0.6528 0.2309 0.7397 0.156 Uiso 1 1 calc R . .
H12B H 0.8636 0.2253 0.7771 0.156 Uiso 1 1 calc R . .
C13 C 0.7204(9) 0.1497(3) 0.7917(4) 0.147(2) Uani 1 1 d . . .
H13A H 0.5904 0.1395 0.7972 0.176 Uiso 1 1 calc R . .
H13B H 0.7938 0.1344 0.8450 0.176 Uiso 1 1 calc R . .

loop_
_atom_site_aniso_label
_atom_site_aniso_U_11
_atom_site_aniso_U_22
_atom_site_aniso_U_33
_atom_site_aniso_U_23
_atom_site_aniso_U_13
_atom_site_aniso_U_12
Ni1 0.0499(3) 0.0576(3) 0.0614(3) -0.0034(2) 0.0067(2) 0.0013(2)
S4 0.0623(6) 0.0633(6) 0.0615(6) -0.0094(5) 0.0047(5) 0.0003(5)
S1 0.0601(6) 0.0606(6) 0.0749(7) -0.0059(5) 0.0100(5) -0.0020(5)
S3 0.0805(7) 0.0615(7) 0.0614(7) -0.0073(5) 0.0087(5) -0.0021(5)
S2 0.0865(7) 0.0654(7) 0.0640(7) -0.0024(5) 0.0124(6) 0.0013(5)
N5 0.083(3) 0.081(3) 0.093(3) 0.022(2) 0.003(3) -0.002(2)
N6 0.098(3) 0.087(3) 0.086(3) 0.022(2) 0.014(3) -0.010(2)
N2 0.111(3) 0.108(3) 0.091(3) 0.022(3) 0.024(3) 0.003(2)
C2 0.052(2) 0.070(3) 0.073(3) 0.006(2) 0.011(2) -0.0009(19)
C8 0.063(2) 0.070(3) 0.065(3) -0.008(3) 0.002(2) 0.007(2)
N3 0.115(3) 0.066(3) 0.110(3) 0.003(2) 0.019(2) -0.004(2)
C6 0.0419(19) 0.068(3) 0.058(3) 0.003(2) 0.0019(18) 0.0032(18)
C1 0.047(2) 0.063(3) 0.083(3) 0.003(2) 0.013(2) 0.0004(19)
C4 0.075(3) 0.076(3) 0.083(3) 0.011(3) 0.018(3) 0.006(2)
N4 0.125(3) 0.115(3) 0.066(3) 0.015(2) 0.007(2) 0.010(2)
C7 0.073(3) 0.069(3) 0.067(3) -0.003(3) 0.008(2) 0.002(2)
C5 0.049(2) 0.061(3) 0.066(3) -0.001(2) 0.0062(19) 0.0014(18)
C3 0.076(3) 0.070(3) 0.088(3) -0.002(3) 0.016(2) -0.007(3)
N1 0.143(4) 0.072(3) 0.126(4) 0.011(3) 0.019(3) -0.017(3)
C10 0.073(3) 0.103(4) 0.125(5) 0.014(3) 0.006(3) -0.013(3)
C9 0.090(4) 0.099(4) 0.096(4) 0.021(3) 0.005(4) -0.012(3)
C11 0.084(4) 0.103(4) 0.132(5) 0.002(4) 0.024(3) -0.001(3)
C15 0.136(5) 0.112(5) 0.111(5) 0.011(4) -0.008(4) -0.011(4)
C17 0.211(7) 0.133(6) 0.147(6) -0.009(5) 0.021(5) 0.015(5)
C16 0.254(8) 0.127(6) 0.115(5) 0.003(5) 0.029(5) 0.023(6)
C14 0.185(6) 0.125(5) 0.112(5) 0.005(4) 0.017(4) 0.040(4)
C12 0.167(6) 0.120(5) 0.106(5) 0.010(4) 0.025(4) -0.019(4)
C13 0.206(6) 0.097(5) 0.146(6) 0.019(4) 0.056(5) 0.033(5)

loop_
_atom_type_symbol
_atom_type_description
_atom_type_scat_dispersion_real
_atom_type_scat_dispersion_imag
_atom_type_scat_source
C C 0.0033 0.0016 'International Tables Vol C Tables 4.2.6.8 and 6.1.1.4'
H H 0.0000 0.0000 'International Tables Vol C Tables 4.2.6.8 and 6.1.1.4'
N N 0.0061 0.0033 'International Tables Vol C Tables 4.2.6.8 and 6.1.1.4'
S S 0.1246 0.1234 'International Tables Vol C Tables 4.2.6.8 and 6.1.1.4'
Ni Ni 0.3393 1.1124 'International Tables Vol C Tables 4.2.6.8 and 6.1.1.4'

loop_
_geom_angle_atom_site_label_1
_geom_angle_atom_site_label_2
_geom_angle_atom_site_label_3
_geom_angle
_geom_angle_site_symmetry_1
_geom_angle_site_symmetry_3
_geom_angle_publ_flag
S4 Ni1 S1 88.19(4) . . ?
S4 Ni1 S2 178.19(4) . . ?
S3 Ni1 S4 92.29(4) . . ?
S3 Ni1 S1 176.85(4) . . ?
S3 Ni1 S2 86.91(4) . . ?
S2 Ni1 S1 92.70(4) . . ?
C6 S4 Ni1 103.30(14) . . ?
C1 S1 Ni1 102.97(14) . . ?
C5 S3 Ni1 103.32(14) . . ?
C2 S2 Ni1 103.13(15) . . ?
C9 N5 C11 107.5(5) . . ?
C9 N5 C15 125.1(5) . . ?
C11 N5 C15 127.4(5) . . ?
C10 N6 C12 125.6(5) . . ?
C9 N6 C10 108.1(5) . . ?
C9 N6 C12 126.3(5) . . ?
C1 C2 S2 120.9(3) . . ?
C1 C2 C4 121.4(4) . . ?
C4 C2 S2 117.8(3) . . ?
N4 C8 C6 178.1(5) . . ?
C8 C6 S4 119.2(3) . . ?
C5 C6 S4 120.3(3) . . ?
C5 C6 C8 120.5(4) . . ?
C2 C1 S1 120.3(3) . . ?
C2 C1 C3 121.5(4) . . ?
C3 C1 S1 118.2(3) . . ?
N2 C4 C2 179.1(5) . . ?
N3 C7 C5 179.2(5) . . ?
C6 C5 S3 120.8(3) . . ?
C6 C5 C7 121.2(4) . . ?
C7 C5 S3 118.0(3) . . ?
N1 C3 C1 179.0(5) . . ?
N6 C10 H10 126.5 . . ?
C11 C10 N6 107.1(5) . . ?
C11 C10 H10 126.5 . . ?
N5 C9 H9 125.2 . . ?
N6 C9 N5 109.6(5) . . ?
N6 C9 H9 125.2 . . ?
N5 C11 H11 126.1 . . ?
C10 C11 N5 107.7(5) . . ?
C10 C11 H11 126.1 . . ?
N5 C15 H15A 108.5 . . ?
N5 C15 H15B 108.5 . . ?
N5 C15 C16 115.0(5) . . ?
H15A C15 H15B 107.5 . . ?
C16 C15 H15A 108.5 . . ?
C16 C15 H15B 108.5 . . ?
H17A C17 H17B 109.5 . . ?
H17A C17 H17C 109.5 . . ?
H17B C17 H17C 109.5 . . ?
C16 C17 H17A 109.5 . . ?
C16 C17 H17B 109.5 . . ?
C16 C17 H17C 109.5 . . ?
C15 C16 H16A 108.2 . . ?
C15 C16 H16B 108.2 . . ?
C17 C16 C15 116.4(6) . . ?
C17 C16 H16A 108.2 . . ?
C17 C16 H16B 108.2 . . ?
H16A C16 H16B 107.3 . . ?
H14A C14 H14B 109.5 . . ?
H14A C14 H14C 109.5 . . ?
H14B C14 H14C 109.5 . . ?
C13 C14 H14A 109.5 . . ?
C13 C14 H14B 109.5 . . ?
C13 C14 H14C 109.5 . . ?
N6 C12 H12A 107.9 . . ?
N6 C12 H12B 107.9 . . ?
H12A C12 H12B 107.2 . . ?
C13 C12 N6 117.4(5) . . ?
C13 C12 H12A 107.9 . . ?
C13 C12 H12B 107.9 . . ?
C14 C13 H13A 107.9 . . ?
C14 C13 H13B 107.9 . . ?
C12 C13 C14 117.5(6) . . ?
C12 C13 H13A 107.9 . . ?
C12 C13 H13B 107.9 . . ?
H13A C13 H13B 107.2 . . ?

loop_
_geom_bond_atom_site_label_1
_geom_bond_atom_site_label_2
_geom_bond_distance
_geom_bond_site_symmetry_2
_geom_bond_publ_flag
Ni1 S4 2.1432(11) . ?
Ni1 S1 2.1471(11) . ?
Ni1 S3 2.1418(11) . ?
Ni1 S2 2.1455(11) . ?
S4 C6 1.705(4) . ?
S1 C1 1.717(4) . ?
S3 C5 1.700(4) . ?
S2 C2 1.706(4) . ?
N5 C9 1.321(6) . ?
N5 C11 1.345(5) . ?
N5 C15 1.472(6) . ?
N6 C10 1.358(6) . ?
N6 C9 1.295(5) . ?
N6 C12 1.471(6) . ?
N2 C4 1.141(5) . ?
C2 C1 1.363(5) . ?
C2 C4 1.433(6) . ?
C8 C6 1.431(5) . ?
C8 N4 1.141(5) . ?
N3 C7 1.142(5) . ?
C6 C5 1.359(5) . ?
C1 C3 1.428(5) . ?
C7 C5 1.432(5) . ?
C3 N1 1.137(5) . ?
C10 H10 0.9300 . ?
C10 C11 1.329(6) . ?
C9 H9 0.9300 . ?
C11 H11 0.9300 . ?
C15 H15A 0.9700 . ?
C15 H15B 0.9700 . ?
C15 C16 1.495(7) . ?
C17 H17A 0.9600 . ?
C17 H17B 0.9600 . ?
C17 H17C 0.9600 . ?
C17 C16 1.397(7) . ?
C16 H16A 0.9700 . ?
C16 H16B 0.9700 . ?
C14 H14A 0.9600 . ?
C14 H14B 0.9600 . ?
C14 H14C 0.9600 . ?
C14 C13 1.502(7) . ?
C12 H12A 0.9700 . ?
C12 H12B 0.9700 . ?
C12 C13 1.368(7) . ?
C13 H13A 0.9700 . ?
C13 H13B 0.9700 . ?

loop_
_geom_torsion_atom_site_label_1
_geom_torsion_atom_site_label_2
_geom_torsion_atom_site_label_3
_geom_torsion_atom_site_label_4
_geom_torsion
_geom_torsion_site_symmetry_1
_geom_torsion_site_symmetry_2
_geom_torsion_site_symmetry_3
_geom_torsion_site_symmetry_4
_geom_torsion_publ_flag
Ni1 S4 C6 C8 -179.8(2) . . . . ?
Ni1 S4 C6 C5 -0.1(3) . . . . ?
Ni1 S1 C1 C2 0.0(3) . . . . ?
Ni1 S1 C1 C3 179.1(3) . . . . ?
Ni1 S3 C5 C6 -0.4(3) . . . . ?
Ni1 S3 C5 C7 178.8(3) . . . . ?
Ni1 S2 C2 C1 -0.7(3) . . . . ?
Ni1 S2 C2 C4 179.5(3) . . . . ?
S4 Ni1 S1 C1 178.06(12) . . . . ?
S4 Ni1 S3 C5 0.23(12) . . . . ?
S4 Ni1 S2 C2 -118.7(15) . . . . ?
S4 C6 C5 S3 0.3(4) . . . . ?
S4 C6 C5 C7 -178.8(3) . . . . ?
S1 Ni1 S4 C6 176.78(12) . . . . ?
S1 Ni1 S3 C5 -98.5(9) . . . . ?
S1 Ni1 S2 C2 0.55(13) . . . . ?
S1 C1 C3 N1 153(33) . . . . ?
S3 Ni1 S4 C6 -0.10(12) . . . . ?
S3 Ni1 S1 C1 -83.1(9) . . . . ?
S3 Ni1 S2 C2 177.42(13) . . . . ?
S2 Ni1 S4 C6 -63.9(15) . . . . ?
S2 Ni1 S1 C1 -0.36(12) . . . . ?
S2 Ni1 S3 C5 178.61(12) . . . . ?
S2 C2 C1 S1 0.5(4) . . . . ?
S2 C2 C1 C3 -178.6(3) . . . . ?
S2 C2 C4 N2 -88(31) . . . . ?
N5 C15 C16 C17 -57.7(9) . . . . ?
N6 C10 C11 N5 -0.1(6) . . . . ?
N6 C12 C13 C14 -173.6(5) . . . . ?
C2 C1 C3 N1 -28(33) . . . . ?
C8 C6 C5 S3 180.0(2) . . . . ?
C8 C6 C5 C7 0.9(5) . . . . ?
N3 C7 C5 S3 5(35) . . . . ?
N3 C7 C5 C6 -176(100) . . . . ?
C1 C2 C4 N2 92(31) . . . . ?
C4 C2 C1 S1 -179.7(3) . . . . ?
C4 C2 C1 C3 1.2(6) . . . . ?
N4 C8 C6 S4 -153(14) . . . . ?
N4 C8 C6 C5 27(14) . . . . ?
C10 N6 C9 N5 -0.1(5) . . . . ?
C10 N6 C12 C13 -59.7(8) . . . . ?
C9 N5 C11 C10 0.1(6) . . . . ?
C9 N5 C15 C16 114.2(6) . . . . ?
C9 N6 C10 C11 0.1(6) . . . . ?
C9 N6 C12 C13 121.8(6) . . . . ?
C11 N5 C9 N6 0.0(5) . . . . ?
C11 N5 C15 C16 -66.0(7) . . . . ?
C15 N5 C9 N6 179.8(4) . . . . ?
C15 N5 C11 C10 -179.8(4) . . . . ?
C12 N6 C10 C11 -178.6(5) . . . . ?
C12 N6 C9 N5 178.6(4) . . . . ?
